data_2017962
loop_
_publ_author_name
'Kelley, Annette'
'Akkina, Subhash'
'Devarapally, Goutham K.'
'Nalla, Soujanya'
'Pasam, Divya'
'Madhabushi, Shravani'
'Bond, Marcus R.'

_publ_section_title
;
 Nine compounds containing high-nuclearity
 [Cu~<i>n~</i><i>X</i>~2<i>n~+2</i>]^2{-^} (<i>n</i> = 4, 5 or 7;
 <i>X</i> = Cl or Br) quasi-planar oligomers
;
_journal_coeditor_code SK3391
_journal_issue 1
_journal_name_full 'Acta Crystallographica Section C'
_journal_page_first m22
_journal_page_last m34
_journal_paper_doi 10.1107/S0108270110049024
_journal_volume 67
_journal_year 2011
_chemical_formula_iupac '(C8 H12 N)2 [Cu4 Cl10]'
_chemical_formula_moiety '2(C8 H12 N +), Cl10 Cu4 2-'
_chemical_formula_sum 'C16 H24 Cl10 Cu4 N2'
_chemical_formula_weight 853.10
_chemical_name_systematic
;
bis(1,2,4-trimethylpyridinium) hexa-\m-chlorido-tetrachloridotetracuprate(II)
;
_space_group_IT_number 14
_symmetry_cell_setting monoclinic
_symmetry_space_group_name_Hall '-P 2yn'
_symmetry_space_group_name_H-M 'P 1 21/n 1'
_atom_sites_solution_hydrogens geom
_atom_sites_solution_primary direct
_atom_sites_solution_secondary difmap
_audit_creation_method SHELXL97
_cell_angle_alpha 90.00
_cell_angle_beta 93.016(2)
_cell_angle_gamma 90.00
_cell_formula_units_Z 2
_cell_length_a 9.0022(2)
_cell_length_b 11.2121(4)
_cell_length_c 13.8356(4)
_cell_measurement_reflns_used 3927
_cell_measurement_temperature 100(2)
_cell_measurement_theta_max 29.131
_cell_measurement_theta_min 2.91
_cell_volume 1394.54(7)
_computing_cell_refinement 'SCALEPACK (Otwinowski & Minor, 1997)'
_computing_data_collection 'COLLECT (Nonius, 1998)'
_computing_data_reduction 'DENZO and SCALEPACK (Otwinowski & Minor, 1997)'
_computing_molecular_graphics
;
ORTEP-3 for Windows (Farrugia, 1997) and ORTEPIII (Burnett & Johnson,
1996)
;
_computing_publication_material 'Please provide missing information'
_computing_structure_refinement 'SHELXL97 (Sheldrick, 2008)'
_computing_structure_solution 'SIR92 (Altomare <i>et al.</i>, 1993)'
_diffrn_ambient_temperature 100(2)
_diffrn_detector_area_resol_mean 9
_diffrn_measured_fraction_theta_full 0.998
_diffrn_measured_fraction_theta_max 0.998
_diffrn_measurement_device '95mm CCD camera on \k-goniostat'
_diffrn_measurement_device_type 'Nonius KappaCCD area-detector'
_diffrn_measurement_method 'CCD rotation images, thick slices'
_diffrn_radiation_monochromator graphite
_diffrn_radiation_source 'fine-focus sealed tube'
_diffrn_radiation_type MoK\a
_diffrn_radiation_wavelength 0.71073
_diffrn_reflns_av_R_equivalents 0.0258
_diffrn_reflns_av_sigmaI/netI 0.0330
_diffrn_reflns_limit_h_max 12
_diffrn_reflns_limit_h_min -12
_diffrn_reflns_limit_k_max 15
_diffrn_reflns_limit_k_min -15
_diffrn_reflns_limit_l_max 18
_diffrn_reflns_limit_l_min -18
_diffrn_reflns_number 7229
_diffrn_reflns_theta_full 29.11
_diffrn_reflns_theta_max 29.11
_diffrn_reflns_theta_min 3.92
_exptl_absorpt_coefficient_mu 3.978
_exptl_absorpt_correction_T_max 0.793
_exptl_absorpt_correction_T_min 0.469
_exptl_absorpt_correction_type multi-scan
_exptl_absorpt_process_details '(DENZO/SCALEPACK; Otwinowski & Minor, 1997)'
_exptl_crystal_colour 'dark green'
_exptl_crystal_density_diffrn 2.032
_exptl_crystal_density_method 'not measured'
_exptl_crystal_description needle
_exptl_crystal_F_000 840
_exptl_crystal_size_max 0.20
_exptl_crystal_size_mid 0.09
_exptl_crystal_size_min 0.06
_refine_diff_density_max 0.618
_refine_diff_density_min -0.678
_refine_ls_extinction_coef 0.0017(3)
_refine_ls_extinction_expression Fc^*^=kFc[1+0.001xFc^2^\l^3^/sin(2\q)]^-1/4^
_refine_ls_extinction_method 'SHELXL97 (Sheldrick, 2008)'
_refine_ls_goodness_of_fit_ref 1.093
_refine_ls_hydrogen_treatment mixed
_refine_ls_matrix_type full
_refine_ls_number_parameters 170
_refine_ls_number_reflns 3736
_refine_ls_number_restraints 0
_refine_ls_restrained_S_all 1.093
_refine_ls_R_factor_all 0.0489
_refine_ls_R_factor_gt 0.0322
_refine_ls_shift/su_max 0.001
_refine_ls_shift/su_mean 0.000
_refine_ls_structure_factor_coef Fsqd
_refine_ls_weighting_details 'calc w = 1/[\s^2^(Fo^2^)+(0.0275P)^2^+2.3115P] where P=(Fo^2^+2Fc^2^)/3'
_refine_ls_weighting_scheme calc
_refine_ls_wR_factor_gt 0.0705
_refine_ls_wR_factor_ref 0.0765
_reflns_number_gt 2991
_reflns_number_total 3736
_reflns_threshold_expression I>2\s(I)
_cod_data_source_file sk3391.cif
_cod_data_source_block I
_cod_original_sg_symbol_H-M 'P 21/n'
_cod_database_code 2017962
_cod_database_fobs_code 2017962

loop_
_symmetry_equiv_pos_as_xyz
'x, y, z'
'-x+1/2, y+1/2, -z+1/2'
'-x, -y, -z'
'x-1/2, -y-1/2, z-1/2'

loop_
_atom_site_type_symbol
_atom_site_label
_atom_site_fract_x
_atom_site_fract_y
_atom_site_fract_z
_atom_site_U_iso_or_equiv
_atom_site_adp_type
_atom_site_calc_flag
_atom_site_refinement_flags
_atom_site_occupancy
_atom_site_disorder_assembly
_atom_site_disorder_group
Cu Cu1 0.18084(3) 0.03063(3) 0.51532(2) 0.01483(10) Uani d . 1 . .
Cu Cu2 0.51513(4) 0.16952(3) 0.52136(2) 0.01479(10) Uani d . 1 . .
Cl Cl1 -0.02167(7) 0.03680(6) 0.60762(5) 0.01820(15) Uani d . 1 . .
Cl Cl2 0.31857(7) 0.14850(6) 0.62062(5) 0.01672(14) Uani d . 1 . .
Cl Cl3 0.36555(7) 0.06208(6) 0.40990(5) 0.01671(14) Uani d . 1 . .
Cl Cl5 0.70383(7) 0.16880(6) 0.41966(5) 0.01690(14) Uani d . 1 . .
Cl Cl4 0.61533(8) 0.30968(6) 0.61617(5) 0.02102(16) Uani d . 1 . .
N N1 1.0777(3) 0.3811(2) 0.58956(17) 0.0163(5) Uani d . 1 . .
C C11 1.0105(3) 0.3762(3) 0.6848(2) 0.0256(7) Uani d . 1 . .
H H11A 0.9104 0.3472 0.6767 0.039(11) Uiso calc R 1 . .
H H11B 1.0099 0.4547 0.7125 0.040(11) Uiso calc R 1 . .
H H11C 1.0677 0.3237 0.7270 0.023(9) Uiso calc R 1 . .
C C2 1.2130(3) 0.4320(2) 0.5810(2) 0.0163(5) Uani d . 1 . .
C C21 1.2907(3) 0.4877(3) 0.6676(2) 0.0240(6) Uani d . 1 . .
H H21A 1.2990 0.4305 0.7192 0.053(13) Uiso calc R 1 . .
H H21B 1.2348 0.5554 0.6877 0.052(13) Uiso calc R 1 . .
H H21C 1.3882 0.5130 0.6515 0.061(14) Uiso calc R 1 . .
C C3 1.2741(3) 0.4292(3) 0.4916(2) 0.0185(6) Uani d . 1 . .
H H3 1.360(4) 0.468(3) 0.484(3) 0.026(9) Uiso d . 1 . .
C C4 1.2037(3) 0.3757(3) 0.4112(2) 0.0190(6) Uani d . 1 . .
C C41 1.2747(4) 0.3740(3) 0.3156(2) 0.0281(7) Uani d . 1 . .
H H41A 1.2977 0.4541 0.2970 0.050(13) Uiso calc R 1 . .
H H41B 1.2073 0.3390 0.2675 0.048(12) Uiso calc R 1 . .
H H41C 1.3645 0.3278 0.3211 0.062(14) Uiso calc R 1 . .
C C5 1.0648(3) 0.3235(3) 0.4242(2) 0.0207(6) Uani d . 1 . .
H H5 1.012(4) 0.287(3) 0.375(3) 0.026(9) Uiso d . 1 . .
C C6 1.0046(3) 0.3283(3) 0.5132(2) 0.0180(6) Uani d . 1 . .
H H6 0.915(5) 0.298(4) 0.522(3) 0.041(11) Uiso d . 1 . .

loop_
_atom_site_aniso_label
_atom_site_aniso_U_11
_atom_site_aniso_U_22
_atom_site_aniso_U_33
_atom_site_aniso_U_12
_atom_site_aniso_U_13
_atom_site_aniso_U_23
Cu1 0.01005(16) 0.01992(18) 0.01464(17) -0.00140(12) 0.00178(12) -0.00056(13)
Cu2 0.01163(16) 0.01659(18) 0.01619(19) -0.00197(12) 0.00101(12) 0.00033(13)
Cl1 0.0113(3) 0.0285(4) 0.0150(3) -0.0023(2) 0.0024(2) -0.0022(3)
Cl2 0.0143(3) 0.0192(3) 0.0168(3) -0.0023(2) 0.0023(2) -0.0010(3)
Cl3 0.0121(3) 0.0232(3) 0.0150(3) -0.0030(2) 0.0021(2) -0.0004(3)
Cl5 0.0131(3) 0.0202(3) 0.0176(3) -0.0023(2) 0.0018(2) 0.0012(3)
Cl4 0.0176(3) 0.0207(3) 0.0246(4) -0.0038(3) -0.0003(3) -0.0039(3)
N1 0.0148(11) 0.0189(12) 0.0153(11) 0.0006(9) 0.0018(9) 0.0023(9)
C11 0.0207(15) 0.0381(18) 0.0186(15) 0.0010(13) 0.0055(12) 0.0054(13)
C2 0.0134(12) 0.0164(13) 0.0189(14) 0.0023(10) 0.0001(10) -0.0001(11)
C21 0.0203(14) 0.0297(16) 0.0219(15) -0.0035(12) -0.0005(11) -0.0073(13)
C3 0.0174(14) 0.0172(13) 0.0209(14) -0.0016(11) 0.0014(11) 0.0024(11)
C4 0.0225(14) 0.0156(13) 0.0192(14) 0.0020(11) 0.0028(11) 0.0005(11)
C41 0.0365(18) 0.0292(17) 0.0190(15) 0.0001(15) 0.0057(13) -0.0020(13)
C5 0.0218(14) 0.0195(14) 0.0202(15) -0.0002(12) -0.0046(12) -0.0012(12)
C6 0.0148(13) 0.0178(13) 0.0210(15) -0.0008(11) -0.0020(11) 0.0018(11)

loop_
_atom_type_symbol
_atom_type_description
_atom_type_scat_dispersion_real
_atom_type_scat_dispersion_imag
_atom_type_scat_source
C C 0.0030 0.0020 'International Tables Vol C Tables 4.2.6.8 and 6.1.1.4'
H H 0.0000 0.0000 'International Tables Vol C Tables 4.2.6.8 and 6.1.1.4'
Cl Cl 0.1480 0.1590 'International Tables Vol C Tables 4.2.6.8 and 6.1.1.4'
Cu Cu 0.3200 1.2650 'International Tables Vol C Tables 4.2.6.8 and 6.1.1.4'
N N 0.0060 0.0030 'International Tables Vol C Tables 4.2.6.8 and 6.1.1.4'

loop_
_geom_angle_atom_site_label_1
_geom_angle_atom_site_label_2
_geom_angle_atom_site_label_3
_geom_angle_site_symmetry_1
_geom_angle_site_symmetry_3
_geom_angle
_geom_angle_publ_flag
Cl1 Cu1 Cl1 . 3_556 86.48(3) yes
Cl1 Cu1 Cl2 . . 92.77(3) yes
Cl1 Cu1 Cl2 3_556 . 163.89(3) yes
Cl1 Cu1 Cl3 . . 167.89(3) yes
Cl1 Cu1 Cl3 3_556 . 91.41(3) yes
Cl1 Cu1 Cl5 . 3_656 98.53(3) yes
Cl1 Cu1 Cl5 3_556 3_656 101.26(3) yes
Cl2 Cu1 Cl3 . . 85.95(3) yes
Cl2 Cu1 Cl5 . 3_656 94.78(3) yes
Cl3 Cu1 Cl5 . 3_656 93.58(2) yes
Cl2 Cu2 Cl3 . . 84.64(2) yes
Cl2 Cu2 Cl3 . 3_656 89.76(2) yes
Cl2 Cu2 Cl4 . . 91.21(3) yes
Cl2 Cu2 Cl5 . . 173.69(3) yes
Cl3 Cu2 Cl3 . 3_656 86.91(2) yes
Cl3 Cu2 Cl4 . . 164.80(3) yes
Cl3 Cu2 Cl4 3_656 . 107.73(3) yes
Cl3 Cu2 Cl5 . . 90.76(3) yes
Cl3 Cu2 Cl5 3_656 . 85.68(2) yes
Cl4 Cu2 Cl5 . . 94.32(3) yes
Cu1 Cl1 Cu1 . 3_556 93.52(3) yes
Cu1 Cl2 Cu2 . . 94.99(3) yes
Cu1 Cl3 Cu2 . . 94.11(3) yes
Cu1 Cl3 Cu2 . 3_656 85.63(3) yes
Cu2 Cl3 Cu2 . 3_656 93.09(3) yes
Cu1 Cl5 Cu2 3_656 . 94.99(3) yes
C6 N1 C2 . . 121.3(2) ?
C6 N1 C11 . . 118.4(2) ?
C2 N1 C11 . . 120.3(2) ?
N1 C11 H11A . . 109.5 ?
N1 C11 H11B . . 109.5 ?
H11A C11 H11B . . 109.5 ?
N1 C11 H11C . . 109.5 ?
H11A C11 H11C . . 109.5 ?
H11B C11 H11C . . 109.5 ?
N1 C2 C3 . . 118.1(3) ?
N1 C2 C21 . . 119.4(3) ?
C3 C2 C21 . . 122.5(3) ?
C2 C21 H21A . . 109.5 ?
C2 C21 H21B . . 109.5 ?
H21A C21 H21B . . 109.5 ?
C2 C21 H21C . . 109.5 ?
H21A C21 H21C . . 109.5 ?
H21B C21 H21C . . 109.5 ?
C2 C3 C4 . . 122.8(3) ?
C2 C3 H3 . . 118(2) ?
C4 C3 H3 . . 119(2) ?
C3 C4 C5 . . 116.8(3) ?
C3 C4 C41 . . 121.0(3) ?
C5 C4 C41 . . 122.2(3) ?
C4 C41 H41A . . 109.5 ?
C4 C41 H41B . . 109.5 ?
H41A C41 H41B . . 109.5 ?
C4 C41 H41C . . 109.5 ?
H41A C41 H41C . . 109.5 ?
H41B C41 H41C . . 109.5 ?
C4 C5 C6 . . 119.7(3) ?
C4 C5 H5 . . 122(2) ?
C6 C5 H5 . . 118(2) ?
C5 C6 N1 . . 121.3(3) ?
C5 C6 H6 . . 121(3) ?
N1 C6 H6 . . 118(3) ?

loop_
_geom_bond_atom_site_label_1
_geom_bond_atom_site_label_2
_geom_bond_site_symmetry_2
_geom_bond_distance
_geom_bond_publ_flag
Cu1 Cl1 . 2.2813(7) yes
Cu1 Cl1 3_556 2.2938(7) yes
Cu1 Cl2 . 2.2840(7) yes
Cu1 Cl3 . 2.2959(7) yes
Cu1 Cl5 3_656 2.6055(8) yes
Cu2 Cl2 . 2.3084(7) yes
Cu2 Cl3 . 2.3289(7) yes
Cu2 Cl3 3_656 2.9485(8) yes
Cu2 Cl4 . 2.2089(8) yes
Cu2 Cl5 . 2.2620(7) yes
N1 C6 . 1.351(4) ?
N1 C2 . 1.356(4) ?
N1 C11 . 1.479(4) ?
C11 H11A . 0.9600 ?
C11 H11B . 0.9600 ?
C11 H11C . 0.9600 ?
C2 C3 . 1.381(4) ?
C2 C21 . 1.492(4) ?
C21 H21A . 0.9600 ?
C21 H21B . 0.9600 ?
C21 H21C . 0.9600 ?
C3 C4 . 1.387(4) ?
C3 H3 . 0.89(4) ?
C4 C5 . 1.400(4) ?
C4 C41 . 1.499(4) ?
C41 H41A . 0.9600 ?
C41 H41B . 0.9600 ?
C41 H41C . 0.9600 ?
C5 C6 . 1.373(4) ?
C5 H5 . 0.91(4) ?
C6 H6 . 0.89(4) ?
